data_4123365
loop_
_publ_author_name
'Braunschweig, Holger'
'Damme, Alexander'
'Demeshko, Serhiy'
'D\"uck, Klaus'
'Kramer, Thomas'
'Krummenacher, Ivo'
'Meyer, Franc'
'Radacki, Krzysztof'
'Stellwag-Konertz, Sascha'
'Whittell, George R.'

_publ_section_title
;
 A paramagnetic heterobimetallic polymer: synthesis, reactivity, and
 ring-opening polymerization of tin-bridged homo- and heteroleptic
 vanadoarenophanes.
;
_journal_issue 4
_journal_name_full 'Journal of the American Chemical Society'
_journal_page_first 1492
_journal_page_last 1500
_journal_paper_doi 10.1021/ja510884h
_journal_volume 137
_journal_year 2015
_chemical_formula_moiety 'C32 H58 P2 Pt Sn V'
_chemical_formula_sum 'C32 H58 P2 Pt Sn V'
_chemical_formula_weight 869.44
_chemical_name_common
;
?
;
_chemical_name_systematic
; 
?
;
_space_group_IT_number 14
_symmetry_cell_setting monoclinic
_symmetry_space_group_name_Hall '-P 2yn'
_symmetry_space_group_name_H-M 'P 1 21/n 1'
_atom_sites_solution_hydrogens geom
_atom_sites_solution_primary direct
_atom_sites_solution_secondary difmap
_audit_creation_method SHELXL-97
_cell_angle_alpha 90.00
_cell_angle_beta 102.149(2)
_cell_angle_gamma 90.00
_cell_formula_units_Z 4
_cell_length_a 11.6024(5)
_cell_length_b 19.1333(9)
_cell_length_c 15.8714(7)
_cell_measurement_reflns_used ****
_cell_measurement_temperature 100(2)
_cell_measurement_theta_max 26.75
_cell_measurement_theta_min 2.50
_cell_volume 3444.4(3)
_computing_cell_refinement 'Saint+ ver. 7.68A (Bruker AXS)'
_computing_data_collection 'APEX2 ver. 2010.3 (Bruker AXS)'
_computing_data_reduction 'Saint+ ver. 7.68A (Bruker AXS)'
_computing_molecular_graphics 'XP ver. 5.1 (Bruker AXS, 1998)'
_computing_publication_material 'SHELXL-97 (Sheldrick, 2008)'
_computing_structure_refinement 'SHELXL-97 (Sheldrick, 1997)'
_computing_structure_solution 'SHELXS-97 (Sheldrick, 1990)'
_diffrn_ambient_temperature 100(2)
_diffrn_measured_fraction_theta_full 0.993
_diffrn_measured_fraction_theta_max 0.991
_diffrn_measurement_device_type 'Bruker APEX-II CCD'
_diffrn_measurement_method '\f and \w scans'
_diffrn_radiation_monochromator 'multi-layer mirror'
_diffrn_radiation_source 'rotating anode'
_diffrn_radiation_type MoK\a
_diffrn_radiation_wavelength 0.71073
_diffrn_reflns_av_R_equivalents 0.0643
_diffrn_reflns_av_sigmaI/netI 0.0352
_diffrn_reflns_limit_h_max 14
_diffrn_reflns_limit_h_min -13
_diffrn_reflns_limit_k_max 24
_diffrn_reflns_limit_k_min -24
_diffrn_reflns_limit_l_max 19
_diffrn_reflns_limit_l_min -20
_diffrn_reflns_number 71666
_diffrn_reflns_theta_full 26.00
_diffrn_reflns_theta_max 26.78
_diffrn_reflns_theta_min 2.09
_exptl_absorpt_coefficient_mu 5.149
_exptl_absorpt_correction_T_max 0.7454
_exptl_absorpt_correction_T_min 0.4999
_exptl_absorpt_correction_type multi-scan
_exptl_absorpt_process_details 'Sadabs 2008/1 (Brucker 2008)'
_exptl_crystal_colour colourless
_exptl_crystal_density_diffrn 1.677
_exptl_crystal_density_method 'not measured'
_exptl_crystal_description plate
_exptl_crystal_F_000 1724
_exptl_crystal_size_max 0.31
_exptl_crystal_size_mid 0.14
_exptl_crystal_size_min 0.07
_refine_diff_density_max 1.098
_refine_diff_density_min -1.031
_refine_diff_density_rms 0.118
_refine_ls_extinction_method none
_refine_ls_goodness_of_fit_ref 1.054
_refine_ls_hydrogen_treatment constr
_refine_ls_matrix_type full
_refine_ls_number_parameters 346
_refine_ls_number_reflns 7296
_refine_ls_number_restraints 0
_refine_ls_restrained_S_all 1.054
_refine_ls_R_factor_all 0.0303
_refine_ls_R_factor_gt 0.0229
_refine_ls_shift/su_max 0.001
_refine_ls_shift/su_mean 0.000
_refine_ls_structure_factor_coef Fsqd
_refine_ls_weighting_details 'calc w=1/[\s^2^(Fo^2^)+(0.0176P)^2^+2.7053P] where P=(Fo^2^+2Fc^2^)/3'
_refine_ls_weighting_scheme calc
_refine_ls_wR_factor_gt 0.0479
_refine_ls_wR_factor_ref 0.0506
_reflns_number_gt 6404
_reflns_number_total 7296
_reflns_threshold_expression >2sigma(I)
_cod_data_source_file ja510884h_si_002.cif
_cod_data_source_block 12
_cod_depositor_comments
;
The following automatic conversions were performed:

'_symmetry_cell_setting' value 'Monoclinic' changed to 'monoclinic'
according to
/usr/data/users/saulius/crontab/automatic-downloads/rss-feeds/ACS/lib/dictionaries/cif_core.dic
dictionary named 'cif_core.dic' version 2.4.2 from 2011-04-26.

Automatic conversion script
Id: cif_fix_values 3008 2015-01-20 13:52:24Z robertas 

 Adding full bibliography for 4123362--4123365.cif.
;
_cod_original_sg_symbol_H-M P2(1)/n
_cod_database_code 4123365

loop_
_symmetry_equiv_pos_as_xyz
'x, y, z'
'-x+1/2, y+1/2, -z+1/2'
'-x, -y, -z'
'x-1/2, -y-1/2, z-1/2'

loop_
_atom_site_label
_atom_site_type_symbol
_atom_site_fract_x
_atom_site_fract_y
_atom_site_fract_z
_atom_site_U_iso_or_equiv
_atom_site_adp_type
_atom_site_occupancy
_atom_site_symmetry_multiplicity
_atom_site_calc_flag
_atom_site_refinement_flags
Pt1_1 Pt 0.624135(9) 0.177166(6) 0.184088(7) 0.01057(4) Uani 1 1 d .
Sn1_1 Sn 0.424276(17) 0.235722(11) 0.207330(12) 0.01112(5) Uani 1 1 d .
V1_1 V 0.42761(4) 0.06311(3) 0.31399(3) 0.01274(11) Uani 1 1 d .
P1_1 P 0.68621(7) 0.27247(4) 0.11812(5) 0.01478(17) Uani 1 1 d .
P2_1 P 0.77996(7) 0.10223(4) 0.17222(5) 0.01343(16) Uani 1 1 d .
C1_2 C 0.3450(3) 0.16788(16) 0.2907(2) 0.0139(6) Uani 1 1 d .
C2_2 C 0.3908(3) 0.15921(17) 0.3811(2) 0.0165(7) Uani 1 1 d .
H2_2 H 0.4523 0.1863 0.4147 0.020 Uiso 1 1 calc R
C3_2 C 0.3304(3) 0.10410(17) 0.4128(2) 0.0195(7) Uani 1 1 d .
H3_2 H 0.3442 0.0879 0.4707 0.023 Uiso 1 1 calc R
C4_2 C 0.2460(3) 0.07760(17) 0.3430(2) 0.0183(7) Uani 1 1 d .
H4_2 H 0.1929 0.0402 0.3453 0.022 Uiso 1 1 calc R
C5_2 C 0.2549(3) 0.11676(17) 0.2690(2) 0.0169(7) Uani 1 1 d .
H5_2 H 0.2075 0.1099 0.2130 0.020 Uiso 1 1 calc R
C1_3 C 0.5680(2) 0.08966(16) 0.24434(19) 0.0129(6) Uani 1 1 d .
C2_3 C 0.6160(2) 0.07939(17) 0.33352(19) 0.0149(6) Uani 1 1 d .
H2_3 H 0.6730 0.1133 0.3584 0.018 Uiso 1 1 calc R
C3_3 C 0.5937(3) 0.02717(18) 0.3920(2) 0.0191(7) Uani 1 1 d .
H3_3 H 0.6375 0.0311 0.4495 0.023 Uiso 1 1 calc R
C4_3 C 0.5149(3) -0.02967(17) 0.3753(2) 0.0203(7) Uani 1 1 d .
H4_3 H 0.5105 -0.0582 0.4236 0.024 Uiso 1 1 calc R
C5_3 C 0.4419(3) -0.04974(18) 0.2965(2) 0.0210(7) Uani 1 1 d .
H5_3 H 0.3956 -0.0905 0.2979 0.025 Uiso 1 1 calc R
C6_3 C 0.4293(3) -0.01676(17) 0.2164(2) 0.0184(7) Uani 1 1 d .
H6_3 H 0.3764 -0.0390 0.1704 0.022 Uiso 1 1 calc R
C7_3 C 0.4834(3) 0.04473(16) 0.19325(19) 0.0145(6) Uani 1 1 d .
H7_3 H 0.4593 0.0580 0.1345 0.017 Uiso 1 1 calc R
C1_4 C 0.2789(3) 0.23727(17) 0.08887(19) 0.0164(7) Uani 1 1 d .
C2_4 C 0.2799(3) 0.16533(18) 0.0467(2) 0.0209(7) Uani 1 1 d .
H2A_4 H 0.2665 0.1290 0.0872 0.031 Uiso 1 1 calc R
H2B_4 H 0.3565 0.1577 0.0314 0.031 Uiso 1 1 calc R
H2C_4 H 0.2174 0.1632 -0.0055 0.031 Uiso 1 1 calc R
C3_4 C 0.1600(3) 0.25073(18) 0.1132(2) 0.0221(7) Uani 1 1 d .
H3A_4 H 0.0966 0.2463 0.0618 0.033 Uiso 1 1 calc R
H3B_4 H 0.1592 0.2980 0.1370 0.033 Uiso 1 1 calc R
H3C_4 H 0.1479 0.2165 0.1565 0.033 Uiso 1 1 calc R
C4_4 C 0.2951(3) 0.29207(19) 0.0217(2) 0.0230(7) Uani 1 1 d .
H4A_4 H 0.3694 0.2834 0.0035 0.034 Uiso 1 1 calc R
H4B_4 H 0.2968 0.3388 0.0471 0.034 Uiso 1 1 calc R
H4C_4 H 0.2294 0.2890 -0.0283 0.034 Uiso 1 1 calc R
C1_5 C 0.4118(3) 0.33650(17) 0.2794(2) 0.0163(7) Uani 1 1 d .
C2_5 C 0.3110(3) 0.32853(17) 0.3282(2) 0.0197(7) Uani 1 1 d .
H2A_5 H 0.3026 0.3720 0.3591 0.030 Uiso 1 1 calc R
H2B_5 H 0.3290 0.2900 0.3696 0.030 Uiso 1 1 calc R
H2C_5 H 0.2372 0.3185 0.2871 0.030 Uiso 1 1 calc R
C3_5 C 0.3841(3) 0.40209(17) 0.2235(2) 0.0203(7) Uani 1 1 d .
H3A_5 H 0.3128 0.3942 0.1790 0.030 Uiso 1 1 calc R
H3B_5 H 0.4504 0.4124 0.1962 0.030 Uiso 1 1 calc R
H3C_5 H 0.3714 0.4417 0.2597 0.030 Uiso 1 1 calc R
C4_5 C 0.5267(3) 0.34685(19) 0.3461(2) 0.0229(7) Uani 1 1 d .
H4A_5 H 0.5200 0.3884 0.3808 0.034 Uiso 1 1 calc R
H4B_5 H 0.5921 0.3530 0.3165 0.034 Uiso 1 1 calc R
H4C_5 H 0.5416 0.3058 0.3837 0.034 Uiso 1 1 calc R
C1_6 C 0.5966(3) 0.35162(17) 0.1136(2) 0.0195(7) Uani 1 1 d .
H1A_6 H 0.5160 0.3400 0.0818 0.023 Uiso 1 1 calc R
H1B_6 H 0.5909 0.3633 0.1734 0.023 Uiso 1 1 calc R
C2_6 C 0.6354(3) 0.41761(18) 0.0732(2) 0.0248(8) Uani 1 1 d .
H2A_6 H 0.7142 0.4313 0.1045 0.037 Uiso 1 1 calc R
H2B_6 H 0.5795 0.4555 0.0763 0.037 Uiso 1 1 calc R
H2C_6 H 0.6373 0.4085 0.0127 0.037 Uiso 1 1 calc R
C1_7 C 0.6951(3) 0.25876(18) 0.0052(2) 0.0200(7) Uani 1 1 d .
H1A_7 H 0.6910 0.3047 -0.0239 0.024 Uiso 1 1 calc R
H1B_7 H 0.7726 0.2377 0.0035 0.024 Uiso 1 1 calc R
C2_7 C 0.5979(3) 0.2118(2) -0.0446(2) 0.0263(8) Uani 1 1 d .
H2A_7 H 0.6018 0.1660 -0.0166 0.039 Uiso 1 1 calc R
H2B_7 H 0.6086 0.2061 -0.1039 0.039 Uiso 1 1 calc R
H2C_7 H 0.5209 0.2331 -0.0454 0.039 Uiso 1 1 calc R
C1_8 C 0.8326(3) 0.30620(17) 0.1682(2) 0.0213(7) Uani 1 1 d .
H1A_8 H 0.8909 0.2679 0.1726 0.026 Uiso 1 1 calc R
H1B_8 H 0.8550 0.3430 0.1308 0.026 Uiso 1 1 calc R
C2_8 C 0.8372(3) 0.3365(2) 0.2578(2) 0.0292(8) Uani 1 1 d .
H2A_8 H 0.7870 0.3781 0.2531 0.044 Uiso 1 1 calc R
H2B_8 H 0.9186 0.3493 0.2841 0.044 Uiso 1 1 calc R
H2C_8 H 0.8088 0.3015 0.2938 0.044 Uiso 1 1 calc R
C1_9 C 0.8802(3) 0.12265(18) 0.1001(2) 0.0197(7) Uani 1 1 d .
H1A_9 H 0.8317 0.1328 0.0423 0.024 Uiso 1 1 calc R
H1B_9 H 0.9232 0.1661 0.1212 0.024 Uiso 1 1 calc R
C2_9 C 0.9714(3) 0.06719(18) 0.0898(2) 0.0231(8) Uani 1 1 d .
H2A_9 H 1.0180 0.0544 0.1466 0.035 Uiso 1 1 calc R
H2B_9 H 1.0237 0.0860 0.0542 0.035 Uiso 1 1 calc R
H2C_9 H 0.9309 0.0257 0.0619 0.035 Uiso 1 1 calc R
C1_10 C 0.8798(3) 0.08487(19) 0.2756(2) 0.0241(8) Uani 1 1 d .
H1A_10 H 0.8350 0.0614 0.3141 0.029 Uiso 1 1 calc R
H1B_10 H 0.9419 0.0522 0.2660 0.029 Uiso 1 1 calc R
C2_10 C 0.9384(3) 0.1499(2) 0.3208(2) 0.0371(10) Uani 1 1 d .
H2A_10 H 0.9893 0.1711 0.2858 0.056 Uiso 1 1 calc R
H2B_10 H 0.9859 0.1369 0.3772 0.056 Uiso 1 1 calc R
H2C_10 H 0.8777 0.1835 0.3285 0.056 Uiso 1 1 calc R
C1_11 C 0.7338(3) 0.01365(17) 0.1376(2) 0.0231(7) Uani 1 1 d .
H1A_11 H 0.8047 -0.0161 0.1430 0.028 Uiso 1 1 calc R
H1B_11 H 0.6854 -0.0054 0.1768 0.028 Uiso 1 1 calc R
C2_11 C 0.6631(3) 0.0094(2) 0.0453(3) 0.0361(10) Uani 1 1 d .
H2A_11 H 0.5951 0.0409 0.0384 0.054 Uiso 1 1 calc R
H2B_11 H 0.6356 -0.0386 0.0327 0.054 Uiso 1 1 calc R
H2C_11 H 0.7131 0.0233 0.0055 0.054 Uiso 1 1 calc R

loop_
_atom_site_aniso_label
_atom_site_aniso_U_11
_atom_site_aniso_U_22
_atom_site_aniso_U_33
_atom_site_aniso_U_23
_atom_site_aniso_U_13
_atom_site_aniso_U_12
Pt1_1 0.00912(6) 0.01117(7) 0.01203(6) -0.00039(4) 0.00361(4) -0.00079(4)
Sn1_1 0.00948(10) 0.01193(11) 0.01228(10) 0.00069(8) 0.00307(7) 0.00057(8)
V1_1 0.0114(3) 0.0130(3) 0.0149(2) 0.0022(2) 0.0051(2) 0.0008(2)
P1_1 0.0133(4) 0.0127(4) 0.0200(4) 0.0002(3) 0.0073(3) -0.0017(3)
P2_1 0.0111(4) 0.0134(4) 0.0167(4) -0.0001(3) 0.0052(3) 0.0009(3)
C1_2 0.0101(15) 0.0154(17) 0.0168(15) 0.0024(12) 0.0042(12) 0.0041(12)
C2_2 0.0150(16) 0.0162(17) 0.0191(16) -0.0018(13) 0.0054(13) 0.0046(13)
C3_2 0.0214(17) 0.0218(19) 0.0181(16) 0.0039(13) 0.0106(13) 0.0050(14)
C4_2 0.0119(16) 0.0146(17) 0.0321(18) -0.0001(14) 0.0131(13) 0.0027(13)
C5_2 0.0120(15) 0.0212(18) 0.0181(15) 0.0040(13) 0.0046(12) 0.0022(13)
C1_3 0.0102(14) 0.0141(16) 0.0166(14) -0.0013(12) 0.0076(11) 0.0001(12)
C2_3 0.0079(14) 0.0193(18) 0.0188(15) 0.0031(13) 0.0055(12) 0.0001(12)
C3_3 0.0150(16) 0.0238(19) 0.0183(15) 0.0047(14) 0.0032(12) 0.0082(14)
C4_3 0.0205(17) 0.0181(18) 0.0255(17) 0.0076(14) 0.0120(14) 0.0074(14)
C5_3 0.0191(17) 0.0150(18) 0.0326(19) 0.0033(14) 0.0141(14) 0.0001(13)
C6_3 0.0144(16) 0.0167(18) 0.0261(17) -0.0046(14) 0.0086(13) -0.0018(13)
C7_3 0.0149(15) 0.0164(17) 0.0138(14) -0.0010(12) 0.0062(12) 0.0001(13)
C1_4 0.0145(16) 0.0186(18) 0.0158(15) -0.0002(13) 0.0025(12) 0.0008(13)
C2_4 0.0188(17) 0.0237(19) 0.0179(16) -0.0012(14) -0.0011(13) 0.0001(14)
C3_4 0.0149(16) 0.024(2) 0.0251(17) 0.0036(14) -0.0001(13) 0.0015(14)
C4_4 0.0176(17) 0.027(2) 0.0224(17) 0.0067(15) 0.0005(13) 0.0023(15)
C1_5 0.0158(16) 0.0150(17) 0.0194(16) 0.0010(13) 0.0064(13) 0.0008(13)
C2_5 0.0237(18) 0.0166(18) 0.0215(16) 0.0003(13) 0.0110(14) 0.0036(14)
C3_5 0.0222(17) 0.0143(18) 0.0268(17) 0.0007(14) 0.0105(14) 0.0041(14)
C4_5 0.0228(18) 0.0219(19) 0.0232(17) -0.0077(15) 0.0031(14) -0.0022(15)
C1_6 0.0172(17) 0.0172(18) 0.0260(17) 0.0026(14) 0.0093(13) 0.0018(14)
C2_6 0.0242(19) 0.0161(18) 0.038(2) 0.0034(15) 0.0143(15) 0.0020(15)
C1_7 0.0236(18) 0.0197(18) 0.0203(16) 0.0066(14) 0.0124(13) 0.0034(14)
C2_7 0.0266(19) 0.037(2) 0.0169(16) -0.0010(15) 0.0077(14) 0.0041(17)
C1_8 0.0172(17) 0.0142(18) 0.0338(19) -0.0023(15) 0.0081(14) -0.0022(14)
C2_8 0.0224(19) 0.026(2) 0.038(2) -0.0103(16) 0.0036(16) -0.0063(16)
C1_9 0.0172(17) 0.0196(18) 0.0242(17) 0.0014(14) 0.0088(13) -0.0006(14)
C2_9 0.0173(17) 0.024(2) 0.0318(19) -0.0019(15) 0.0130(14) 0.0006(14)
C1_10 0.0159(17) 0.034(2) 0.0229(17) 0.0042(15) 0.0042(13) 0.0119(15)
C2_10 0.027(2) 0.054(3) 0.0249(19) -0.0134(18) -0.0066(16) 0.0080(19)
C1_11 0.0177(17) 0.0144(18) 0.040(2) -0.0028(15) 0.0138(15) 0.0010(14)
C2_11 0.027(2) 0.037(2) 0.044(2) -0.0206(19) 0.0062(17) -0.0067(18)

loop_
_atom_type_symbol
_atom_type_description
_atom_type_scat_dispersion_real
_atom_type_scat_dispersion_imag
_atom_type_scat_source
C C 0.0033 0.0016 'International Tables Vol C Tables 4.2.6.8 and 6.1.1.4'
H H 0.0000 0.0000 'International Tables Vol C Tables 4.2.6.8 and 6.1.1.4'
P P 0.1023 0.0942 'International Tables Vol C Tables 4.2.6.8 and 6.1.1.4'
V V 0.3005 0.5294 'International Tables Vol C Tables 4.2.6.8 and 6.1.1.4'
Sn Sn -0.6537 1.4246 'International Tables Vol C Tables 4.2.6.8 and 6.1.1.4'
Pt Pt -1.7033 8.3905 'International Tables Vol C Tables 4.2.6.8 and 6.1.1.4'

loop_
_geom_angle_atom_site_label_1
_geom_angle_atom_site_label_2
_geom_angle_atom_site_label_3
_geom_angle
C1_3 Pt1_1 P1_1 179.73(8)
C1_3 Pt1_1 P2_1 82.38(8)
P1_1 Pt1_1 P2_1 97.35(3)
C1_3 Pt1_1 Sn1_1 84.83(8)
P1_1 Pt1_1 Sn1_1 95.44(2)
P2_1 Pt1_1 Sn1_1 166.91(2)
C1_2 Sn1_1 C1_4 100.18(11)
C1_2 Sn1_1 C1_5 96.90(11)
C1_4 Sn1_1 C1_5 107.18(11)
C1_2 Sn1_1 Pt1_1 108.80(8)
C1_4 Sn1_1 Pt1_1 114.27(8)
C1_5 Sn1_1 Pt1_1 125.26(8)
C2_3 V1_1 C4_3 72.03(12)
C2_3 V1_1 C3_3 38.33(11)
C4_3 V1_1 C3_3 37.89(12)
C2_3 V1_1 C7_3 70.79(11)
C4_3 V1_1 C7_3 93.77(12)
C3_3 V1_1 C7_3 93.33(11)
C2_3 V1_1 C6_3 92.45(12)
C4_3 V1_1 C6_3 70.86(13)
C3_3 V1_1 C6_3 92.49(12)
C7_3 V1_1 C6_3 37.99(12)
C2_3 V1_1 C5_3 93.39(12)
C4_3 V1_1 C5_3 37.72(12)
C3_3 V1_1 C5_3 71.22(13)
C7_3 V1_1 C5_3 71.60(12)
C6_3 V1_1 C5_3 37.39(12)
C2_3 V1_1 C2_2 95.92(12)
C4_3 V1_1 C2_2 125.69(12)
C3_3 V1_1 C2_2 103.13(12)
C7_3 V1_1 C2_2 132.99(12)
C6_3 V1_1 C2_2 163.16(12)
C5_3 V1_1 C2_2 155.41(12)
C2_3 V1_1 C1_3 37.89(11)
C4_3 V1_1 C1_3 95.09(11)
C3_3 V1_1 C1_3 72.47(11)
C7_3 V1_1 C1_3 37.85(11)
C6_3 V1_1 C1_3 71.82(11)
C5_3 V1_1 C1_3 94.59(12)
C2_2 V1_1 C1_3 106.68(12)
C2_3 V1_1 C1_2 106.35(12)
C4_3 V1_1 C1_2 163.34(12)
C3_3 V1_1 C1_2 132.94(12)
C7_3 V1_1 C1_2 101.38(11)
C6_3 V1_1 C1_2 125.69(12)
C5_3 V1_1 C1_2 155.79(12)
C2_2 V1_1 C1_2 37.67(11)
C1_3 V1_1 C1_2 92.69(11)
C2_3 V1_1 C5_2 142.34(12)
C4_3 V1_1 C5_2 145.38(12)
C3_3 V1_1 C5_2 163.31(12)
C7_3 V1_1 C5_2 101.88(11)
C6_3 V1_1 C5_2 103.70(12)
C5_3 V1_1 C5_2 120.02(12)
C2_2 V1_1 C5_2 61.31(12)
C1_3 V1_1 C5_2 116.15(11)
C1_2 V1_1 C5_2 37.23(11)
C2_3 V1_1 C3_2 119.21(12)
C4_3 V1_1 C3_2 103.11(12)
C3_3 V1_1 C3_2 103.15(12)
C7_3 V1_1 C3_2 162.34(12)
C6_3 V1_1 C3_2 144.93(12)
C5_3 V1_1 C3_2 119.56(12)
C2_2 V1_1 C3_2 36.94(12)
C1_3 V1_1 C3_2 142.76(12)
C1_2 V1_1 C3_2 62.63(11)
C5_2 V1_1 C3_2 61.04(11)
C2_3 V1_1 C4_2 155.11(12)
C4_3 V1_1 C4_2 112.02(12)
C3_3 V1_1 C4_2 132.40(12)
C7_3 V1_1 C4_2 131.31(12)
C6_3 V1_1 C4_2 112.23(12)
C5_3 V1_1 C4_2 104.18(12)
C2_2 V1_1 C4_2 61.19(12)
C1_3 V1_1 C4_2 152.56(12)
C1_2 V1_1 C4_2 62.36(11)
C5_2 V1_1 C4_2 36.68(11)
C3_2 V1_1 C4_2 36.29(12)
C1_6 P1_1 C1_8 101.08(15)
C1_6 P1_1 C1_7 103.22(15)
C1_8 P1_1 C1_7 103.66(15)
C1_6 P1_1 Pt1_1 116.46(11)
C1_8 P1_1 Pt1_1 115.66(12)
C1_7 P1_1 Pt1_1 114.83(11)
C1_11 P2_1 C1_10 101.04(17)
C1_11 P2_1 C1_9 101.19(16)
C1_10 P2_1 C1_9 103.47(15)
C1_11 P2_1 Pt1_1 114.14(11)
C1_10 P2_1 Pt1_1 113.10(11)
C1_9 P2_1 Pt1_1 121.31(11)
C5_2 C1_2 C2_2 105.2(3)
C5_2 C1_2 Sn1_1 130.0(2)
C2_2 C1_2 Sn1_1 124.1(2)
C5_2 C1_2 V1_1 71.85(18)
C2_2 C1_2 V1_1 70.86(17)
Sn1_1 C1_2 V1_1 114.49(13)
C3_2 C2_2 C1_2 109.6(3)
C3_2 C2_2 V1_1 73.29(19)
C1_2 C2_2 V1_1 71.47(17)
C3_2 C2_2 H2_2 125.2
C1_2 C2_2 H2_2 125.2
V1_1 C2_2 H2_2 121.7
C4_2 C3_2 C2_2 107.6(3)
C4_2 C3_2 V1_1 72.22(18)
C2_2 C3_2 V1_1 69.77(17)
C4_2 C3_2 H3_2 126.2
C2_2 C3_2 H3_2 126.2
V1_1 C3_2 H3_2 123.5
C3_2 C4_2 C5_2 107.6(3)
C3_2 C4_2 V1_1 71.49(17)
C5_2 C4_2 V1_1 70.31(17)
C3_2 C4_2 H4_2 126.2
C5_2 C4_2 H4_2 126.2
V1_1 C4_2 H4_2 123.7
C4_2 C5_2 C1_2 109.9(3)
C4_2 C5_2 V1_1 73.01(17)
C1_2 C5_2 V1_1 70.92(17)
C4_2 C5_2 H5_2 125.0
C1_2 C5_2 H5_2 125.0
V1_1 C5_2 H5_2 122.6
C2_3 C1_3 C7_3 124.2(3)
C2_3 C1_3 Pt1_1 118.0(2)
C7_3 C1_3 Pt1_1 117.7(2)
C2_3 C1_3 V1_1 69.29(16)
C7_3 C1_3 V1_1 69.73(16)
Pt1_1 C1_3 V1_1 137.98(15)
C1_3 C2_3 C3_3 131.2(3)
C1_3 C2_3 V1_1 72.82(16)
C3_3 C2_3 V1_1 71.08(17)
C1_3 C2_3 H2_3 114.4
C3_3 C2_3 H2_3 114.4
V1_1 C2_3 H2_3 138.6
C4_3 C3_3 C2_3 128.2(3)
C4_3 C3_3 V1_1 71.01(18)
C2_3 C3_3 V1_1 70.59(17)
C4_3 C3_3 H3_3 115.9
C2_3 C3_3 H3_3 115.9
V1_1 C3_3 H3_3 138.9
C5_3 C4_3 C3_3 128.5(3)
C5_3 C4_3 V1_1 71.80(19)
C3_3 C4_3 V1_1 71.10(18)
C5_3 C4_3 H4_3 115.8
C3_3 C4_3 H4_3 115.8
V1_1 C4_3 H4_3 137.0
C6_3 C5_3 C4_3 127.7(3)
C6_3 C5_3 V1_1 70.97(19)
C4_3 C5_3 V1_1 70.48(19)
C6_3 C5_3 H5_3 116.1
C4_3 C5_3 H5_3 116.1
V1_1 C5_3 H5_3 138.6
C5_3 C6_3 C7_3 130.0(3)
C5_3 C6_3 V1_1 71.6(2)
C7_3 C6_3 V1_1 70.90(18)
C5_3 C6_3 H6_3 115.0
C7_3 C6_3 H6_3 115.0
V1_1 C6_3 H6_3 139.4
C6_3 C7_3 C1_3 130.1(3)
C6_3 C7_3 V1_1 71.11(18)
C1_3 C7_3 V1_1 72.42(17)
C6_3 C7_3 H7_3 115.0
C1_3 C7_3 H7_3 115.0
V1_1 C7_3 H7_3 137.8
C3_4 C1_4 C2_4 110.6(3)
C3_4 C1_4 C4_4 108.0(3)
C2_4 C1_4 C4_4 107.3(3)
C3_4 C1_4 Sn1_1 110.4(2)
C2_4 C1_4 Sn1_1 106.3(2)
C4_4 C1_4 Sn1_1 114.2(2)
C1_4 C2_4 H2A_4 109.5
C1_4 C2_4 H2B_4 109.5
H2A_4 C2_4 H2B_4 109.5
C1_4 C2_4 H2C_4 109.5
H2A_4 C2_4 H2C_4 109.5
H2B_4 C2_4 H2C_4 109.5
C1_4 C3_4 H3A_4 109.5
C1_4 C3_4 H3B_4 109.5
H3A_4 C3_4 H3B_4 109.5
C1_4 C3_4 H3C_4 109.5
H3A_4 C3_4 H3C_4 109.5
H3B_4 C3_4 H3C_4 109.5
C1_4 C4_4 H4A_4 109.5
C1_4 C4_4 H4B_4 109.5
H4A_4 C4_4 H4B_4 109.5
C1_4 C4_4 H4C_4 109.5
H4A_4 C4_4 H4C_4 109.5
H4B_4 C4_4 H4C_4 109.5
C4_5 C1_5 C3_5 109.9(3)
C4_5 C1_5 C2_5 107.9(3)
C3_5 C1_5 C2_5 106.5(3)
C4_5 C1_5 Sn1_1 108.7(2)
C3_5 C1_5 Sn1_1 115.7(2)
C2_5 C1_5 Sn1_1 107.8(2)
C1_5 C2_5 H2A_5 109.5
C1_5 C2_5 H2B_5 109.5
H2A_5 C2_5 H2B_5 109.5
C1_5 C2_5 H2C_5 109.5
H2A_5 C2_5 H2C_5 109.5
H2B_5 C2_5 H2C_5 109.5
C1_5 C3_5 H3A_5 109.5
C1_5 C3_5 H3B_5 109.5
H3A_5 C3_5 H3B_5 109.5
C1_5 C3_5 H3C_5 109.5
H3A_5 C3_5 H3C_5 109.5
H3B_5 C3_5 H3C_5 109.5
C1_5 C4_5 H4A_5 109.5
C1_5 C4_5 H4B_5 109.5
H4A_5 C4_5 H4B_5 109.5
C1_5 C4_5 H4C_5 109.5
H4A_5 C4_5 H4C_5 109.5
H4B_5 C4_5 H4C_5 109.5
C2_6 C1_6 P1_1 119.1(2)
C2_6 C1_6 H1A_6 107.6
P1_1 C1_6 H1A_6 107.6
C2_6 C1_6 H1B_6 107.6
P1_1 C1_6 H1B_6 107.6
H1A_6 C1_6 H1B_6 107.0
C1_6 C2_6 H2A_6 109.5
C1_6 C2_6 H2B_6 109.5
H2A_6 C2_6 H2B_6 109.5
C1_6 C2_6 H2C_6 109.5
H2A_6 C2_6 H2C_6 109.5
H2B_6 C2_6 H2C_6 109.5
C2_7 C1_7 P1_1 113.8(2)
C2_7 C1_7 H1A_7 108.8
P1_1 C1_7 H1A_7 108.8
C2_7 C1_7 H1B_7 108.8
P1_1 C1_7 H1B_7 108.8
H1A_7 C1_7 H1B_7 107.7
C1_7 C2_7 H2A_7 109.5
C1_7 C2_7 H2B_7 109.5
H2A_7 C2_7 H2B_7 109.5
C1_7 C2_7 H2C_7 109.5
H2A_7 C2_7 H2C_7 109.5
H2B_7 C2_7 H2C_7 109.5
C2_8 C1_8 P1_1 112.6(2)
C2_8 C1_8 H1A_8 109.1
P1_1 C1_8 H1A_8 109.1
C2_8 C1_8 H1B_8 109.1
P1_1 C1_8 H1B_8 109.1
H1A_8 C1_8 H1B_8 107.8
C1_8 C2_8 H2A_8 109.5
C1_8 C2_8 H2B_8 109.5
H2A_8 C2_8 H2B_8 109.5
C1_8 C2_8 H2C_8 109.5
H2A_8 C2_8 H2C_8 109.5
H2B_8 C2_8 H2C_8 109.5
C2_9 C1_9 P2_1 117.5(2)
C2_9 C1_9 H1A_9 107.9
P2_1 C1_9 H1A_9 107.9
C2_9 C1_9 H1B_9 107.9
P2_1 C1_9 H1B_9 107.9
H1A_9 C1_9 H1B_9 107.2
C1_9 C2_9 H2A_9 109.5
C1_9 C2_9 H2B_9 109.5
H2A_9 C2_9 H2B_9 109.5
C1_9 C2_9 H2C_9 109.5
H2A_9 C2_9 H2C_9 109.5
H2B_9 C2_9 H2C_9 109.5
C2_10 C1_10 P2_1 114.2(3)
C2_10 C1_10 H1A_10 108.7
P2_1 C1_10 H1A_10 108.7
C2_10 C1_10 H1B_10 108.7
P2_1 C1_10 H1B_10 108.7
H1A_10 C1_10 H1B_10 107.6
C1_10 C2_10 H2A_10 109.5
C1_10 C2_10 H2B_10 109.5
H2A_10 C2_10 H2B_10 109.5
C1_10 C2_10 H2C_10 109.5
H2A_10 C2_10 H2C_10 109.5
H2B_10 C2_10 H2C_10 109.5
C2_11 C1_11 P2_1 113.8(3)
C2_11 C1_11 H1A_11 108.8
P2_1 C1_11 H1A_11 108.8
C2_11 C1_11 H1B_11 108.8
P2_1 C1_11 H1B_11 108.8
H1A_11 C1_11 H1B_11 107.7
C1_11 C2_11 H2A_11 109.5
C1_11 C2_11 H2B_11 109.5
H2A_11 C2_11 H2B_11 109.5
C1_11 C2_11 H2C_11 109.5
H2A_11 C2_11 H2C_11 109.5
H2B_11 C2_11 H2C_11 109.5

loop_
_geom_bond_atom_site_label_1
_geom_bond_atom_site_label_2
_geom_bond_distance
Pt1_1 C1_3 2.099(3)
Pt1_1 P1_1 2.2929(8)
Pt1_1 P2_1 2.3459(8)
Pt1_1 Sn1_1 2.6699(2)
Sn1_1 C1_2 2.189(3)
Sn1_1 C1_4 2.246(3)
Sn1_1 C1_5 2.262(3)
V1_1 C2_3 2.165(3)
V1_1 C4_3 2.170(3)
V1_1 C3_3 2.172(3)
V1_1 C7_3 2.176(3)
V1_1 C6_3 2.179(3)
V1_1 C5_3 2.188(3)
V1_1 C2_2 2.211(3)
V1_1 C1_3 2.212(3)
V1_1 C1_2 2.219(3)
V1_1 C5_2 2.231(3)
V1_1 C3_2 2.257(3)
V1_1 C4_2 2.266(3)
P1_1 C1_6 1.830(3)
P1_1 C1_8 1.834(3)
P1_1 C1_7 1.835(3)
P2_1 C1_11 1.827(3)
P2_1 C1_10 1.829(3)
P2_1 C1_9 1.838(3)
C1_2 C5_2 1.421(4)
C1_2 C2_2 1.430(4)
C2_2 C3_2 1.416(5)
C2_2 H2_2 0.9500
C3_2 C4_2 1.409(5)
C3_2 H3_2 0.9500
C4_2 C5_2 1.416(4)
C4_2 H4_2 0.9500
C5_2 H5_2 0.9500
C1_3 C2_3 1.422(4)
C1_3 C7_3 1.423(4)
C2_3 C3_3 1.424(4)
C2_3 H2_3 0.9500
C3_3 C4_3 1.410(5)
C3_3 H3_3 0.9500
C4_3 C5_3 1.409(5)
C4_3 H4_3 0.9500
C5_3 C6_3 1.399(5)
C5_3 H5_3 0.9500
C6_3 C7_3 1.417(4)
C6_3 H6_3 0.9500
C7_3 H7_3 0.9500
C1_4 C3_4 1.531(4)
C1_4 C2_4 1.532(4)
C1_4 C4_4 1.535(4)
C2_4 H2A_4 0.9800
C2_4 H2B_4 0.9800
C2_4 H2C_4 0.9800
C3_4 H3A_4 0.9800
C3_4 H3B_4 0.9800
C3_4 H3C_4 0.9800
C4_4 H4A_4 0.9800
C4_4 H4B_4 0.9800
C4_4 H4C_4 0.9800
C1_5 C4_5 1.531(4)
C1_5 C3_5 1.531(4)
C1_5 C2_5 1.541(4)
C2_5 H2A_5 0.9800
C2_5 H2B_5 0.9800
C2_5 H2C_5 0.9800
C3_5 H3A_5 0.9800
C3_5 H3B_5 0.9800
C3_5 H3C_5 0.9800
C4_5 H4A_5 0.9800
C4_5 H4B_5 0.9800
C4_5 H4C_5 0.9800
C1_6 C2_6 1.526(5)
C1_6 H1A_6 0.9900
C1_6 H1B_6 0.9900
C2_6 H2A_6 0.9800
C2_6 H2B_6 0.9800
C2_6 H2C_6 0.9800
C1_7 C2_7 1.526(5)
C1_7 H1A_7 0.9900
C1_7 H1B_7 0.9900
C2_7 H2A_7 0.9800
C2_7 H2B_7 0.9800
C2_7 H2C_7 0.9800
C1_8 C2_8 1.526(5)
C1_8 H1A_8 0.9900
C1_8 H1B_8 0.9900
C2_8 H2A_8 0.9800
C2_8 H2B_8 0.9800
C2_8 H2C_8 0.9800
C1_9 C2_9 1.532(4)
C1_9 H1A_9 0.9900
C1_9 H1B_9 0.9900
C2_9 H2A_9 0.9800
C2_9 H2B_9 0.9800
C2_9 H2C_9 0.9800
C1_10 C2_10 1.522(5)
C1_10 H1A_10 0.9900
C1_10 H1B_10 0.9900
C2_10 H2A_10 0.9800
C2_10 H2B_10 0.9800
C2_10 H2C_10 0.9800
C1_11 C2_11 1.523(5)
C1_11 H1A_11 0.9900
C1_11 H1B_11 0.9900
C2_11 H2A_11 0.9800
C2_11 H2B_11 0.9800
C2_11 H2C_11 0.9800

loop_
_geom_torsion_atom_site_label_1
_geom_torsion_atom_site_label_2
_geom_torsion_atom_site_label_3
_geom_torsion_atom_site_label_4
_geom_torsion
C1_3 Pt1_1 Sn1_1 C1_2 9.65(12)
P1_1 Pt1_1 Sn1_1 C1_2 -170.38(9)
P2_1 Pt1_1 Sn1_1 C1_2 22.02(12)
C1_3 Pt1_1 Sn1_1 C1_4 -101.34(12)
P1_1 Pt1_1 Sn1_1 C1_4 78.63(9)
P2_1 Pt1_1 Sn1_1 C1_4 -88.97(13)
C1_3 Pt1_1 Sn1_1 C1_5 122.98(13)
P1_1 Pt1_1 Sn1_1 C1_5 -57.05(10)
P2_1 Pt1_1 Sn1_1 C1_5 135.35(13)
P2_1 Pt1_1 P1_1 C1_6 -177.20(13)
Sn1_1 Pt1_1 P1_1 C1_6 5.61(13)
P2_1 Pt1_1 P1_1 C1_8 -58.70(12)
Sn1_1 Pt1_1 P1_1 C1_8 124.11(12)
P2_1 Pt1_1 P1_1 C1_7 62.02(12)
Sn1_1 Pt1_1 P1_1 C1_7 -115.17(12)
C1_3 Pt1_1 P2_1 C1_11 44.20(15)
P1_1 Pt1_1 P2_1 C1_11 -135.78(13)
Sn1_1 Pt1_1 P2_1 C1_11 31.78(17)
C1_3 Pt1_1 P2_1 C1_10 -70.59(15)
P1_1 Pt1_1 P2_1 C1_10 109.43(13)
Sn1_1 Pt1_1 P2_1 C1_10 -83.01(16)
C1_3 Pt1_1 P2_1 C1_9 165.63(15)
P1_1 Pt1_1 P2_1 C1_9 -14.35(13)
Sn1_1 Pt1_1 P2_1 C1_9 153.21(13)
C1_4 Sn1_1 C1_2 C5_2 23.3(3)
C1_5 Sn1_1 C1_2 C5_2 132.2(3)
Pt1_1 Sn1_1 C1_2 C5_2 -96.9(3)
C1_4 Sn1_1 C1_2 C2_2 -167.7(2)
C1_5 Sn1_1 C1_2 C2_2 -58.8(3)
Pt1_1 Sn1_1 C1_2 C2_2 72.1(3)
C1_4 Sn1_1 C1_2 V1_1 109.56(15)
C1_5 Sn1_1 C1_2 V1_1 -141.54(14)
Pt1_1 Sn1_1 C1_2 V1_1 -10.58(15)
C2_3 V1_1 C1_2 C5_2 167.82(17)
C4_3 V1_1 C1_2 C5_2 -110.3(4)
C3_3 V1_1 C1_2 C5_2 -159.73(18)
C7_3 V1_1 C1_2 C5_2 94.71(18)
C6_3 V1_1 C1_2 C5_2 62.4(2)
C5_3 V1_1 C1_2 C5_2 24.4(4)
C2_2 V1_1 C1_2 C5_2 -114.0(2)
C1_3 V1_1 C1_2 C5_2 131.87(18)
C3_2 V1_1 C1_2 C5_2 -77.30(18)
C4_2 V1_1 C1_2 C5_2 -36.19(17)
C2_3 V1_1 C1_2 C2_2 -78.22(19)
C4_3 V1_1 C1_2 C2_2 3.7(5)
C3_3 V1_1 C1_2 C2_2 -45.8(2)
C7_3 V1_1 C1_2 C2_2 -151.32(18)
C6_3 V1_1 C1_2 C2_2 176.38(17)
C5_3 V1_1 C1_2 C2_2 138.4(3)
C1_3 V1_1 C1_2 C2_2 -114.16(18)
C5_2 V1_1 C1_2 C2_2 114.0(2)
C3_2 V1_1 C1_2 C2_2 36.67(18)
C4_2 V1_1 C1_2 C2_2 77.78(19)
C2_3 V1_1 C1_2 Sn1_1 41.36(17)
C4_3 V1_1 C1_2 Sn1_1 123.2(4)
C3_3 V1_1 C1_2 Sn1_1 73.8(2)
C7_3 V1_1 C1_2 Sn1_1 -31.74(16)
C6_3 V1_1 C1_2 Sn1_1 -64.04(19)
C5_3 V1_1 C1_2 Sn1_1 -102.0(3)
C2_2 V1_1 C1_2 Sn1_1 119.6(2)
C1_3 V1_1 C1_2 Sn1_1 5.42(15)
C5_2 V1_1 C1_2 Sn1_1 -126.5(2)
C3_2 V1_1 C1_2 Sn1_1 156.24(19)
C4_2 V1_1 C1_2 Sn1_1 -162.64(19)
C5_2 C1_2 C2_2 C3_2 0.3(3)
Sn1_1 C1_2 C2_2 C3_2 -171.0(2)
V1_1 C1_2 C2_2 C3_2 -63.8(2)
C5_2 C1_2 C2_2 V1_1 64.1(2)
Sn1_1 C1_2 C2_2 V1_1 -107.2(2)
C2_3 V1_1 C2_2 C3_2 -132.72(19)
C4_3 V1_1 C2_2 C3_2 -60.6(2)
C3_3 V1_1 C2_2 C3_2 -94.51(19)
C7_3 V1_1 C2_2 C3_2 158.10(18)
C6_3 V1_1 C2_2 C3_2 107.9(4)
C5_3 V1_1 C2_2 C3_2 -21.1(4)
C1_3 V1_1 C2_2 C3_2 -169.85(18)
C1_2 V1_1 C2_2 C3_2 118.1(3)
C5_2 V1_1 C2_2 C3_2 79.01(19)
C4_2 V1_1 C2_2 C3_2 36.95(18)
C2_3 V1_1 C2_2 C1_2 109.20(18)
C4_3 V1_1 C2_2 C1_2 -178.70(17)
C3_3 V1_1 C2_2 C1_2 147.42(18)
C7_3 V1_1 C2_2 C1_2 40.0(2)
C6_3 V1_1 C2_2 C1_2 -10.2(5)
C5_3 V1_1 C2_2 C1_2 -139.1(3)
C1_3 V1_1 C2_2 C1_2 72.07(19)
C5_2 V1_1 C2_2 C1_2 -39.07(17)
C3_2 V1_1 C2_2 C1_2 -118.1(3)
C4_2 V1_1 C2_2 C1_2 -81.13(19)
C1_2 C2_2 C3_2 C4_2 -0.1(4)
V1_1 C2_2 C3_2 C4_2 -62.7(2)
C1_2 C2_2 C3_2 V1_1 62.7(2)
C2_3 V1_1 C3_2 C4_2 173.99(18)
C4_3 V1_1 C3_2 C4_2 -109.5(2)
C3_3 V1_1 C3_2 C4_2 -148.4(2)
C7_3 V1_1 C3_2 C4_2 53.1(5)
C6_3 V1_1 C3_2 C4_2 -34.2(3)
C5_3 V1_1 C3_2 C4_2 -72.7(2)
C2_2 V1_1 C3_2 C4_2 117.1(3)
C1_3 V1_1 C3_2 C4_2 133.3(2)
C1_2 V1_1 C3_2 C4_2 79.8(2)
C5_2 V1_1 C3_2 C4_2 37.34(19)
C2_3 V1_1 C3_2 C2_2 56.8(2)
C4_3 V1_1 C3_2 C2_2 133.39(19)
C3_3 V1_1 C3_2 C2_2 94.4(2)
C7_3 V1_1 C3_2 C2_2 -64.1(4)
C6_3 V1_1 C3_2 C2_2 -151.3(2)
C5_3 V1_1 C3_2 C2_2 170.10(18)
C1_3 V1_1 C3_2 C2_2 16.2(3)
C1_2 V1_1 C3_2 C2_2 -37.39(18)
C5_2 V1_1 C3_2 C2_2 -79.8(2)
C4_2 V1_1 C3_2 C2_2 -117.1(3)
C2_2 C3_2 C4_2 C5_2 -0.2(4)
V1_1 C3_2 C4_2 C5_2 -61.4(2)
C2_2 C3_2 C4_2 V1_1 61.1(2)
C2_3 V1_1 C4_2 C3_2 -12.5(4)
C4_3 V1_1 C4_2 C3_2 82.1(2)
C3_3 V1_1 C4_2 C3_2 43.7(3)
C7_3 V1_1 C4_2 C3_2 -161.16(19)
C6_3 V1_1 C4_2 C3_2 159.59(19)
C5_3 V1_1 C4_2 C3_2 121.0(2)
C2_2 V1_1 C4_2 C3_2 -37.61(19)
C1_3 V1_1 C4_2 C3_2 -107.2(3)
C1_2 V1_1 C4_2 C3_2 -80.6(2)
C5_2 V1_1 C4_2 C3_2 -117.3(3)
C2_3 V1_1 C4_2 C5_2 104.8(3)
C4_3 V1_1 C4_2 C5_2 -160.58(19)
C3_3 V1_1 C4_2 C5_2 161.0(2)
C7_3 V1_1 C4_2 C5_2 -43.8(3)
C6_3 V1_1 C4_2 C5_2 -83.1(2)
C5_3 V1_1 C4_2 C5_2 -121.6(2)
C2_2 V1_1 C4_2 C5_2 79.7(2)
C1_3 V1_1 C4_2 C5_2 10.1(4)
C1_2 V1_1 C4_2 C5_2 36.73(19)
C3_2 V1_1 C4_2 C5_2 117.3(3)
C3_2 C4_2 C5_2 C1_2 0.5(4)
V1_1 C4_2 C5_2 C1_2 -61.7(2)
C3_2 C4_2 C5_2 V1_1 62.1(2)
C2_2 C1_2 C5_2 C4_2 -0.5(3)
Sn1_1 C1_2 C5_2 C4_2 170.1(2)
V1_1 C1_2 C5_2 C4_2 63.0(2)
C2_2 C1_2 C5_2 V1_1 -63.5(2)
Sn1_1 C1_2 C5_2 V1_1 107.1(2)
C2_3 V1_1 C5_2 C4_2 -138.2(2)
C4_3 V1_1 C5_2 C4_2 32.9(3)
C3_3 V1_1 C5_2 C4_2 -56.8(5)
C7_3 V1_1 C5_2 C4_2 147.88(19)
C6_3 V1_1 C5_2 C4_2 108.9(2)
C5_3 V1_1 C5_2 C4_2 72.4(2)
C2_2 V1_1 C5_2 C4_2 -79.3(2)
C1_3 V1_1 C5_2 C4_2 -174.84(19)
C1_2 V1_1 C5_2 C4_2 -118.9(3)
C3_2 V1_1 C5_2 C4_2 -36.95(19)
C2_3 V1_1 C5_2 C1_2 -19.4(3)
C4_3 V1_1 C5_2 C1_2 151.7(2)
C3_3 V1_1 C5_2 C1_2 62.1(5)
C7_3 V1_1 C5_2 C1_2 -93.24(18)
C6_3 V1_1 C5_2 C1_2 -132.19(18)
C5_3 V1_1 C5_2 C1_2 -168.70(17)
C2_2 V1_1 C5_2 C1_2 39.54(17)
C1_3 V1_1 C5_2 C1_2 -56.0(2)
C3_2 V1_1 C5_2 C1_2 81.94(19)
C4_2 V1_1 C5_2 C1_2 118.9(3)
P2_1 Pt1_1 C1_3 C2_3 84.1(2)
Sn1_1 Pt1_1 C1_3 C2_3 -98.7(2)
P2_1 Pt1_1 C1_3 C7_3 -96.4(2)
Sn1_1 Pt1_1 C1_3 C7_3 80.8(2)
P2_1 Pt1_1 C1_3 V1_1 173.7(2)
Sn1_1 Pt1_1 C1_3 V1_1 -9.1(2)
C4_3 V1_1 C1_3 C2_3 -51.8(2)
C3_3 V1_1 C1_3 C2_3 -20.97(19)
C7_3 V1_1 C1_3 C2_3 -141.4(3)
C6_3 V1_1 C1_3 C2_3 -119.7(2)
C5_3 V1_1 C1_3 C2_3 -89.62(19)
C2_2 V1_1 C1_3 C2_3 77.9(2)
C1_2 V1_1 C1_3 C2_3 113.49(19)
C5_2 V1_1 C1_3 C2_3 143.61(19)
C3_2 V1_1 C1_3 C2_3 67.8(3)
C4_2 V1_1 C1_3 C2_3 136.9(3)
C2_3 V1_1 C1_3 C7_3 141.4(3)
C4_3 V1_1 C1_3 C7_3 89.59(19)
C3_3 V1_1 C1_3 C7_3 120.4(2)
C6_3 V1_1 C1_3 C7_3 21.66(18)
C5_3 V1_1 C1_3 C7_3 51.73(19)
C2_2 V1_1 C1_3 C7_3 -140.76(18)
C1_2 V1_1 C1_3 C7_3 -105.16(19)
C5_2 V1_1 C1_3 C7_3 -75.0(2)
C3_2 V1_1 C1_3 C7_3 -150.8(2)
C4_2 V1_1 C1_3 C7_3 -81.7(3)
C2_3 V1_1 C1_3 Pt1_1 -109.3(3)
C4_3 V1_1 C1_3 Pt1_1 -161.1(2)
C3_3 V1_1 C1_3 Pt1_1 -130.3(2)
C7_3 V1_1 C1_3 Pt1_1 109.3(3)
C6_3 V1_1 C1_3 Pt1_1 131.0(2)
C5_3 V1_1 C1_3 Pt1_1 161.1(2)
C2_2 V1_1 C1_3 Pt1_1 -31.4(2)
C1_2 V1_1 C1_3 Pt1_1 4.2(2)
C5_2 V1_1 C1_3 Pt1_1 34.3(3)
C3_2 V1_1 C1_3 Pt1_1 -41.5(3)
C4_2 V1_1 C1_3 Pt1_1 27.6(4)
C7_3 C1_3 C2_3 C3_3 -1.3(5)
Pt1_1 C1_3 C2_3 C3_3 178.1(3)
V1_1 C1_3 C2_3 C3_3 43.8(3)
C7_3 C1_3 C2_3 V1_1 -45.1(3)
Pt1_1 C1_3 C2_3 V1_1 134.31(19)
C4_3 V1_1 C2_3 C1_3 124.7(2)
C3_3 V1_1 C2_3 C1_3 146.6(3)
C7_3 V1_1 C2_3 C1_3 23.94(18)
C6_3 V1_1 C2_3 C1_3 55.70(19)
C5_3 V1_1 C2_3 C1_3 93.12(19)
C2_2 V1_1 C2_3 C1_3 -109.67(19)
C1_2 V1_1 C2_3 C1_3 -72.70(19)
C5_2 V1_1 C2_3 C1_3 -60.6(3)
C3_2 V1_1 C2_3 C1_3 -140.06(18)
C4_2 V1_1 C2_3 C1_3 -131.6(3)
C4_3 V1_1 C2_3 C3_3 -21.95(19)
C7_3 V1_1 C2_3 C3_3 -122.7(2)
C6_3 V1_1 C2_3 C3_3 -90.9(2)
C5_3 V1_1 C2_3 C3_3 -53.5(2)
C2_2 V1_1 C2_3 C3_3 103.7(2)
C1_3 V1_1 C2_3 C3_3 -146.6(3)
C1_2 V1_1 C2_3 C3_3 140.69(19)
C5_2 V1_1 C2_3 C3_3 152.8(2)
C3_2 V1_1 C2_3 C3_3 73.3(2)
C4_2 V1_1 C2_3 C3_3 81.8(3)
C1_3 C2_3 C3_3 C4_3 -0.2(6)
V1_1 C2_3 C3_3 C4_3 44.2(3)
C1_3 C2_3 C3_3 V1_1 -44.3(3)
C2_3 V1_1 C3_3 C4_3 -144.6(3)
C7_3 V1_1 C3_3 C4_3 -91.86(19)
C6_3 V1_1 C3_3 C4_3 -53.83(19)
C5_3 V1_1 C3_3 C4_3 -22.57(18)
C2_2 V1_1 C3_3 C4_3 132.51(18)
C1_3 V1_1 C3_3 C4_3 -123.9(2)
C1_2 V1_1 C3_3 C4_3 159.23(18)
C5_2 V1_1 C3_3 C4_3 112.3(4)
C3_2 V1_1 C3_3 C4_3 94.54(19)
C4_2 V1_1 C3_3 C4_3 69.7(2)
C4_3 V1_1 C3_3 C2_3 144.6(3)
C7_3 V1_1 C3_3 C2_3 52.8(2)
C6_3 V1_1 C3_3 C2_3 90.80(19)
C5_3 V1_1 C3_3 C2_3 122.1(2)
C2_2 V1_1 C3_3 C2_3 -82.9(2)
C1_3 V1_1 C3_3 C2_3 20.76(18)
C1_2 V1_1 C3_3 C2_3 -56.1(2)
C5_2 V1_1 C3_3 C2_3 -103.0(4)
C3_2 V1_1 C3_3 C2_3 -120.83(19)
C4_2 V1_1 C3_3 C2_3 -145.66(19)
C2_3 C3_3 C4_3 C5_3 2.1(5)
V1_1 C3_3 C4_3 C5_3 46.1(3)
C2_3 C3_3 C4_3 V1_1 -44.0(3)
C2_3 V1_1 C4_3 C5_3 -121.4(2)
C3_3 V1_1 C4_3 C5_3 -143.6(3)
C7_3 V1_1 C4_3 C5_3 -52.98(19)
C6_3 V1_1 C4_3 C5_3 -22.18(18)
C2_2 V1_1 C4_3 C5_3 154.32(18)
C1_3 V1_1 C4_3 C5_3 -90.92(19)
C1_2 V1_1 C4_3 C5_3 151.6(4)
C5_2 V1_1 C4_3 C5_3 64.3(3)
C3_2 V1_1 C4_3 C5_3 121.79(19)
C4_2 V1_1 C4_3 C5_3 84.8(2)
C2_3 V1_1 C4_3 C3_3 22.17(18)
C7_3 V1_1 C4_3 C3_3 90.58(19)
C6_3 V1_1 C4_3 C3_3 121.4(2)
C5_3 V1_1 C4_3 C3_3 143.6(3)
C2_2 V1_1 C4_3 C3_3 -62.1(2)
C1_3 V1_1 C4_3 C3_3 52.64(19)
C1_2 V1_1 C4_3 C3_3 -64.9(5)
C5_2 V1_1 C4_3 C3_3 -152.1(2)
C3_2 V1_1 C4_3 C3_3 -94.65(19)
C4_2 V1_1 C4_3 C3_3 -131.66(18)
C3_3 C4_3 C5_3 C6_3 -1.2(6)
V1_1 C4_3 C5_3 C6_3 44.6(3)
C3_3 C4_3 C5_3 V1_1 -45.9(3)
C2_3 V1_1 C5_3 C6_3 -89.60(19)
C4_3 V1_1 C5_3 C6_3 -144.0(3)
C3_3 V1_1 C5_3 C6_3 -121.4(2)
C7_3 V1_1 C5_3 C6_3 -21.13(18)
C2_2 V1_1 C5_3 C6_3 158.2(3)
C1_3 V1_1 C5_3 C6_3 -51.64(19)
C1_2 V1_1 C5_3 C6_3 55.4(4)
C5_2 V1_1 C5_3 C6_3 72.2(2)
C3_2 V1_1 C5_3 C6_3 143.85(18)
C4_2 V1_1 C5_3 C6_3 108.18(19)
C2_3 V1_1 C5_3 C4_3 54.43(19)
C3_3 V1_1 C5_3 C4_3 22.66(17)
C7_3 V1_1 C5_3 C4_3 122.9(2)
C6_3 V1_1 C5_3 C4_3 144.0(3)
C2_2 V1_1 C5_3 C4_3 -57.7(4)
C1_3 V1_1 C5_3 C4_3 92.39(19)
C1_2 V1_1 C5_3 C4_3 -160.6(3)
C5_2 V1_1 C5_3 C4_3 -143.75(18)
C3_2 V1_1 C5_3 C4_3 -72.1(2)
C4_2 V1_1 C5_3 C4_3 -107.79(19)
C4_3 C5_3 C6_3 C7_3 -1.2(6)
V1_1 C5_3 C6_3 C7_3 43.3(3)
C4_3 C5_3 C6_3 V1_1 -44.4(3)
C2_3 V1_1 C6_3 C5_3 92.37(19)
C4_3 V1_1 C6_3 C5_3 22.36(18)
C3_3 V1_1 C6_3 C5_3 54.01(19)
C7_3 V1_1 C6_3 C5_3 146.2(3)
C2_2 V1_1 C6_3 C5_3 -147.8(4)
C1_3 V1_1 C6_3 C5_3 124.6(2)
C1_2 V1_1 C6_3 C5_3 -155.44(18)
C5_2 V1_1 C6_3 C5_3 -121.93(19)
C3_2 V1_1 C6_3 C5_3 -63.3(3)
C4_2 V1_1 C6_3 C5_3 -84.3(2)
C2_3 V1_1 C6_3 C7_3 -53.86(19)
C4_3 V1_1 C6_3 C7_3 -123.9(2)
C3_3 V1_1 C6_3 C7_3 -92.22(19)
C5_3 V1_1 C6_3 C7_3 -146.2(3)
C2_2 V1_1 C6_3 C7_3 66.0(5)
C1_3 V1_1 C6_3 C7_3 -21.59(17)
C1_2 V1_1 C6_3 C7_3 58.3(2)
C5_2 V1_1 C6_3 C7_3 91.83(19)
C3_2 V1_1 C6_3 C7_3 150.5(2)
C4_2 V1_1 C6_3 C7_3 129.45(18)
C5_3 C6_3 C7_3 C1_3 1.7(6)
V1_1 C6_3 C7_3 C1_3 45.2(3)
C5_3 C6_3 C7_3 V1_1 -43.5(3)
C2_3 C1_3 C7_3 C6_3 0.2(5)
Pt1_1 C1_3 C7_3 C6_3 -179.2(3)
V1_1 C1_3 C7_3 C6_3 -44.8(3)
C2_3 C1_3 C7_3 V1_1 45.0(3)
Pt1_1 C1_3 C7_3 V1_1 -134.47(18)
C2_3 V1_1 C7_3 C6_3 121.3(2)
C4_3 V1_1 C7_3 C6_3 51.82(19)
C3_3 V1_1 C7_3 C6_3 89.78(19)
C5_3 V1_1 C7_3 C6_3 20.83(18)
C2_2 V1_1 C7_3 C6_3 -158.80(18)
C1_3 V1_1 C7_3 C6_3 145.3(3)
C1_2 V1_1 C7_3 C6_3 -135.16(18)
C5_2 V1_1 C7_3 C6_3 -97.12(19)
C3_2 V1_1 C7_3 C6_3 -111.2(4)
C4_2 V1_1 C7_3 C6_3 -72.1(2)
C2_3 V1_1 C7_3 C1_3 -23.96(18)
C4_3 V1_1 C7_3 C1_3 -93.45(19)
C3_3 V1_1 C7_3 C1_3 -55.49(19)
C6_3 V1_1 C7_3 C1_3 -145.3(3)
C5_3 V1_1 C7_3 C1_3 -124.4(2)
C2_2 V1_1 C7_3 C1_3 55.9(2)
C1_2 V1_1 C7_3 C1_3 79.57(19)
C5_2 V1_1 C7_3 C1_3 117.61(18)
C3_2 V1_1 C7_3 C1_3 103.6(4)
C4_2 V1_1 C7_3 C1_3 142.62(19)
C1_2 Sn1_1 C1_4 C3_4 46.9(2)
C1_5 Sn1_1 C1_4 C3_4 -53.6(2)
Pt1_1 Sn1_1 C1_4 C3_4 163.03(19)
C1_2 Sn1_1 C1_4 C2_4 -73.1(2)
C1_5 Sn1_1 C1_4 C2_4 -173.6(2)
Pt1_1 Sn1_1 C1_4 C2_4 43.1(2)
C1_2 Sn1_1 C1_4 C4_4 168.9(2)
C1_5 Sn1_1 C1_4 C4_4 68.3(2)
Pt1_1 Sn1_1 C1_4 C4_4 -75.0(2)
C1_2 Sn1_1 C1_5 C4_5 92.2(2)
C1_4 Sn1_1 C1_5 C4_5 -164.9(2)
Pt1_1 Sn1_1 C1_5 C4_5 -26.7(3)
C1_2 Sn1_1 C1_5 C3_5 -143.6(2)
C1_4 Sn1_1 C1_5 C3_5 -40.7(2)
Pt1_1 Sn1_1 C1_5 C3_5 97.5(2)
C1_2 Sn1_1 C1_5 C2_5 -24.6(2)
C1_4 Sn1_1 C1_5 C2_5 78.3(2)
Pt1_1 Sn1_1 C1_5 C2_5 -143.48(17)
C1_8 P1_1 C1_6 C2_6 51.9(3)
C1_7 P1_1 C1_6 C2_6 -55.2(3)
Pt1_1 P1_1 C1_6 C2_6 178.0(2)
C1_6 P1_1 C1_7 C2_7 -91.5(3)
C1_8 P1_1 C1_7 C2_7 163.4(2)
Pt1_1 P1_1 C1_7 C2_7 36.3(3)
C1_6 P1_1 C1_8 C2_8 60.6(3)
C1_7 P1_1 C1_8 C2_8 167.3(3)
Pt1_1 P1_1 C1_8 C2_8 -66.1(3)
C1_11 P2_1 C1_9 C2_9 -46.5(3)
C1_10 P2_1 C1_9 C2_9 57.9(3)
Pt1_1 P2_1 C1_9 C2_9 -173.9(2)
C1_11 P2_1 C1_10 C2_10 177.8(3)
C1_9 P2_1 C1_10 C2_10 73.3(3)
Pt1_1 P2_1 C1_10 C2_10 -59.8(3)
C1_10 P2_1 C1_11 C2_11 -171.1(3)
C1_9 P2_1 C1_11 C2_11 -64.8(3)
Pt1_1 P2_1 C1_11 C2_11 67.2(3)
